data_7105537
loop_
_publ_author_name
'Moorthy, Jarugu Narasimha'
'Natarajan, Palani'
'Venugopalan, P.'

_publ_section_title
;
 Engineering of ternary co-crystals based on differential binding of
 guest molecules by a tetraarylpyrene inclusion host
;
_journal_issue 20
_journal_name_full 'Chemical Communications'
_journal_page_first 3574
_journal_paper_doi 10.1039/b922085b
_journal_volume 46
_journal_year 2010
_chemical_formula_moiety 'C52 H50 O4, C16 H10, C H Cl3'
_chemical_formula_sum 'C69 H61 Cl3 O4'
_chemical_formula_weight 1060.53
_chemical_name_common tetra(2,6-dimethyl-4-methoxyphenyl)pyrene
_chemical_name_systematic
;
tetra(2,6-dimethyl-4-methoxyphenyl)pyrene
;
_space_group_IT_number 14
_symmetry_cell_setting monoclinic
_symmetry_Int_Tables_number 14
_symmetry_space_group_name_Hall '-P 2ybc'
_symmetry_space_group_name_H-M 'P 1 21/c 1'
_atom_sites_solution_hydrogens geom
_atom_sites_solution_primary direct
_atom_sites_solution_secondary difmap
_audit_creation_method SHELXL-97
_cell_angle_alpha 90.00
_cell_angle_beta 93.224(4)
_cell_angle_gamma 90.00
_cell_formula_units_Z 4
_cell_length_a 25.857(5)
_cell_length_b 15.118(3)
_cell_length_c 13.916(2)
_cell_measurement_reflns_used 3447
_cell_measurement_temperature 100(2)
_cell_measurement_theta_max 22.63
_cell_measurement_theta_min 2.26
_cell_volume 5431.2(17)
_computing_cell_refinement 'Bruker SAINT'
_computing_data_collection 'Bruker APEX'
_computing_data_reduction 'Bruker SAINT'
_computing_molecular_graphics 'SHELXL 5.1, XP (Sheldrick, 1994)'
_computing_publication_material SHELXS-97
_computing_structure_refinement 'SHELXL-97 (Sheldrick, 2008)'
_computing_structure_solution 'SHELXS-97 (Sheldrick, 2008)'
_diffrn_ambient_temperature 100(2)
_diffrn_measured_fraction_theta_full 0.993
_diffrn_measured_fraction_theta_max 0.993
_diffrn_measurement_device_type 'Bruker SMART APEX'
_diffrn_measurement_method 'phi and omega scans'
_diffrn_radiation_monochromator graphite
_diffrn_radiation_source 'fine-focus sealed tube'
_diffrn_radiation_type MoK\a
_diffrn_radiation_wavelength 0.71073
_diffrn_reflns_av_R_equivalents 0.0708
_diffrn_reflns_av_sigmaI/netI 0.0827
_diffrn_reflns_limit_h_max 30
_diffrn_reflns_limit_h_min -21
_diffrn_reflns_limit_k_max 17
_diffrn_reflns_limit_k_min -17
_diffrn_reflns_limit_l_max 16
_diffrn_reflns_limit_l_min -14
_diffrn_reflns_number 27548
_diffrn_reflns_theta_full 25.00
_diffrn_reflns_theta_max 25.00
_diffrn_reflns_theta_min 2.07
_exptl_absorpt_coefficient_mu 0.221
_exptl_absorpt_correction_type none
_exptl_crystal_colour 'color less'
_exptl_crystal_density_diffrn 1.297
_exptl_crystal_density_method 'not measured'
_exptl_crystal_description 'thick needles'
_exptl_crystal_F_000 2232
_exptl_crystal_size_max 0.2
_exptl_crystal_size_mid 0.1
_exptl_crystal_size_min 0.1
_refine_diff_density_max 0.243
_refine_diff_density_min -0.172
_refine_diff_density_rms 0.085
_refine_ls_extinction_method none
_refine_ls_goodness_of_fit_ref 1.060
_refine_ls_hydrogen_treatment constr
_refine_ls_matrix_type full
_refine_ls_number_parameters 685
_refine_ls_number_reflns 9512
_refine_ls_number_restraints 0
_refine_ls_restrained_S_all 1.060
_refine_ls_R_factor_all 0.1147
_refine_ls_R_factor_gt 0.0699
_refine_ls_shift/su_max 0.000
_refine_ls_shift/su_mean 0.000
_refine_ls_structure_factor_coef Fsqd
_refine_ls_weighting_details 'calc w=1/[\s^2^(Fo^2^)+(0.0753P)^2^+0.0000P] where P=(Fo^2^+2Fc^2^)/3'
_refine_ls_weighting_scheme calc
_refine_ls_wR_factor_gt 0.1568
_refine_ls_wR_factor_ref 0.1791
_reflns_number_gt 5793
_reflns_number_total 9512
_reflns_threshold_expression >2sigma(I)
_cod_data_source_file b922085b.txt
_cod_data_source_block TP-PC
_cod_depositor_comments
;
The following automatic conversions were performed:
'_symmetry_cell_setting' value 'Monoclinic' changed to 'monoclinic'
according to '/home/saulius/struct/CIF-dictionaries/cif_core.dic'
dictionary named 'cif_core.dic' version 2.4.1 from 2010-06-29.

Automatic conversion script
Id: cif_fix_enum 1527 2010-12-29 10:47:43Z saulius 
;
_cod_original_cell_volume 5431.1(16)
_cod_original_sg_symbol_H-M 'P 21/c'
_cod_database_code 7105537

loop_
_symmetry_equiv_pos_as_xyz
'x, y, z'
'-x, y+1/2, -z+1/2'
'-x, -y, -z'
'x, -y-1/2, z-1/2'

loop_
_atom_site_label
_atom_site_type_symbol
_atom_site_fract_x
_atom_site_fract_y
_atom_site_fract_z
_atom_site_U_iso_or_equiv
_atom_site_adp_type
_atom_site_occupancy
_atom_site_symmetry_multiplicity
_atom_site_calc_flag
_atom_site_refinement_flags
_atom_site_disorder_assembly
_atom_site_disorder_group
Cl1 Cl 0.28013(5) 0.42130(7) 0.19080(8) 0.0618(3) Uani 1 1 d . . .
Cl2 Cl 0.31907(4) 0.59862(7) 0.18212(8) 0.0533(3) Uani 1 1 d . . .
Cl3 Cl 0.22650(4) 0.56258(7) 0.28486(8) 0.0513(3) Uani 1 1 d . . .
O1 O 0.44603(10) 0.61812(14) 0.03844(16) 0.0379(6) Uani 1 1 d . . .
O2 O 0.38447(9) 1.43363(13) -0.00612(16) 0.0336(6) Uani 1 1 d . . .
O3 O 0.04828(9) 1.35178(15) 0.48156(17) 0.0391(6) Uani 1 1 d . . .
O4 O 0.11682(9) 0.54973(13) 0.47681(15) 0.0315(6) Uani 1 1 d . . .
C1 C 0.34523(12) 0.93546(19) 0.1339(2) 0.0224(7) Uani 1 1 d . . .
C2 C 0.35737(12) 1.02022(19) 0.1012(2) 0.0226(7) Uani 1 1 d . . .
H2 H 0.3867 1.0274 0.0637 0.027 Uiso 1 1 calc R . .
C3 C 0.32784(12) 1.09461(19) 0.1216(2) 0.0223(7) Uani 1 1 d . . .
C4 C 0.25343(12) 1.1589(2) 0.2035(2) 0.0234(7) Uani 1 1 d . . .
H4 H 0.2622 1.2163 0.1819 0.028 Uiso 1 1 calc R . .
C5 C 0.21216(12) 1.14923(19) 0.2571(2) 0.0236(7) Uani 1 1 d . . .
H5 H 0.1927 1.2000 0.2729 0.028 Uiso 1 1 calc R . .
C6 C 0.15377(12) 1.05270(19) 0.3474(2) 0.0223(7) Uani 1 1 d . . .
C7 C 0.14074(12) 0.9676(2) 0.3767(2) 0.0238(7) Uani 1 1 d . . .
H7 H 0.1111 0.9602 0.4134 0.029 Uiso 1 1 calc R . .
C8 C 0.16950(12) 0.89303(19) 0.3544(2) 0.0228(7) Uani 1 1 d . . .
C9 C 0.24528(12) 0.82956(19) 0.2765(2) 0.0229(7) Uani 1 1 d . . .
H9 H 0.2366 0.7721 0.2979 0.028 Uiso 1 1 calc R . .
C10 C 0.28708(12) 0.83976(19) 0.2246(2) 0.0223(7) Uani 1 1 d . . .
H10 H 0.3071 0.7893 0.2103 0.027 Uiso 1 1 calc R . .
C11 C 0.30243(12) 0.92480(19) 0.1899(2) 0.0203(7) Uani 1 1 d . . .
C12 C 0.28486(12) 1.08444(19) 0.1778(2) 0.0212(7) Uani 1 1 d . . .
C13 C 0.19671(12) 1.06385(19) 0.2911(2) 0.0208(7) Uani 1 1 d . . .
C14 C 0.21343(12) 0.90285(19) 0.3004(2) 0.0215(7) Uani 1 1 d . . .
C15 C 0.22715(12) 0.98870(19) 0.2678(2) 0.0209(7) Uani 1 1 d . . .
C16 C 0.27148(12) 0.99962(19) 0.2122(2) 0.0207(7) Uani 1 1 d . . .
C17 C 0.37619(12) 0.85616(19) 0.1081(2) 0.0229(7) Uani 1 1 d . . .
C18 C 0.35907(12) 0.8059(2) 0.0264(2) 0.0255(7) Uani 1 1 d . . .
C19 C 0.38365(13) 0.7278(2) 0.0070(2) 0.0280(8) Uani 1 1 d . . .
H19 H 0.3721 0.6942 -0.0478 0.034 Uiso 1 1 calc R . .
C20 C 0.42466(13) 0.6973(2) 0.0654(2) 0.0289(8) Uani 1 1 d . . .
C21 C 0.44238(13) 0.7463(2) 0.1438(2) 0.0266(8) Uani 1 1 d . . .
H21 H 0.4709 0.7255 0.1836 0.032 Uiso 1 1 calc R . .
C22 C 0.41863(12) 0.8267(2) 0.1655(2) 0.0233(7) Uani 1 1 d . . .
C23 C 0.44019(13) 0.8800(2) 0.2503(2) 0.0333(8) Uani 1 1 d . . .
H23A H 0.4731 0.9070 0.2344 0.050 Uiso 1 1 calc R . .
H23B H 0.4460 0.8411 0.3062 0.050 Uiso 1 1 calc R . .
H23C H 0.4155 0.9265 0.2653 0.050 Uiso 1 1 calc R . .
C24 C 0.31527(13) 0.8395(2) -0.0390(2) 0.0357(9) Uani 1 1 d . . .
H24A H 0.3112 0.8013 -0.0959 0.054 Uiso 1 1 calc R . .
H24B H 0.3228 0.9000 -0.0592 0.054 Uiso 1 1 calc R . .
H24C H 0.2832 0.8391 -0.0048 0.054 Uiso 1 1 calc R . .
C25 C 0.48484(16) 0.5796(2) 0.1025(3) 0.0465(10) Uani 1 1 d . . .
H25A H 0.5161 0.6163 0.1042 0.070 Uiso 1 1 calc R . .
H25B H 0.4931 0.5201 0.0800 0.070 Uiso 1 1 calc R . .
H25C H 0.4719 0.5758 0.1672 0.070 Uiso 1 1 calc R . .
C26 C 0.34249(12) 1.18329(19) 0.0849(2) 0.0217(7) Uani 1 1 d . . .
C27 C 0.31586(12) 1.21953(19) 0.0041(2) 0.0233(7) Uani 1 1 d . . .
C28 C 0.32932(12) 1.3034(2) -0.0289(2) 0.0260(7) Uani 1 1 d . . .
H28 H 0.3114 1.3281 -0.0841 0.031 Uiso 1 1 calc R . .
C29 C 0.36893(13) 1.3506(2) 0.0194(2) 0.0260(8) Uani 1 1 d . . .
C30 C 0.39591(13) 1.3144(2) 0.0982(2) 0.0277(8) Uani 1 1 d . . .
H30 H 0.4235 1.3467 0.1297 0.033 Uiso 1 1 calc R . .
C31 C 0.41205(13) 1.1927(2) 0.2190(2) 0.0316(8) Uani 1 1 d . . .
H31A H 0.4395 1.2337 0.2416 0.047 Uiso 1 1 calc R . .
H31B H 0.4275 1.1360 0.2019 0.047 Uiso 1 1 calc R . .
H31C H 0.3881 1.1834 0.2701 0.047 Uiso 1 1 calc R . .
C32 C 0.27277(13) 1.1696(2) -0.0482(2) 0.0321(8) Uani 1 1 d . . .
H32A H 0.2420 1.1709 -0.0103 0.048 Uiso 1 1 calc R . .
H32B H 0.2835 1.1082 -0.0575 0.048 Uiso 1 1 calc R . .
H32C H 0.2647 1.1973 -0.1110 0.048 Uiso 1 1 calc R . .
C33 C 0.35331(14) 1.4784(2) -0.0780(2) 0.0369(9) Uani 1 1 d . . .
H33A H 0.3554 1.4477 -0.1396 0.055 Uiso 1 1 calc R . .
H33B H 0.3657 1.5393 -0.0841 0.055 Uiso 1 1 calc R . .
H33C H 0.3173 1.4792 -0.0597 0.055 Uiso 1 1 calc R . .
C34 C 0.12358(12) 1.1307(2) 0.3801(2) 0.0239(7) Uani 1 1 d . . .
C35 C 0.07915(12) 1.1601(2) 0.3290(2) 0.0258(7) Uani 1 1 d . . .
C36 C 0.05355(13) 1.2355(2) 0.3606(2) 0.0282(8) Uani 1 1 d . . .
H36 H 0.0237 1.2569 0.3252 0.034 Uiso 1 1 calc R . .
C37 C 0.07161(13) 1.2788(2) 0.4432(2) 0.0297(8) Uani 1 1 d . . .
C38 C 0.11556(13) 1.2488(2) 0.4942(2) 0.0312(8) Uani 1 1 d . . .
H38 H 0.1278 1.2794 0.5506 0.037 Uiso 1 1 calc R . .
C39 C 0.14182(12) 1.1754(2) 0.4648(2) 0.0275(8) Uani 1 1 d . . .
C40 C 0.18798(13) 1.1418(2) 0.5237(3) 0.0369(9) Uani 1 1 d . . .
H40A H 0.1942 1.1796 0.5804 0.055 Uiso 1 1 calc R . .
H40B H 0.2184 1.1429 0.4848 0.055 Uiso 1 1 calc R . .
H40C H 0.1815 1.0811 0.5443 0.055 Uiso 1 1 calc R . .
C41 C 0.05723(14) 1.1124(2) 0.2416(2) 0.0373(9) Uani 1 1 d . . .
H41A H 0.0855 1.0927 0.2028 0.056 Uiso 1 1 calc R . .
H41B H 0.0344 1.1523 0.2034 0.056 Uiso 1 1 calc R . .
H41C H 0.0374 1.0610 0.2615 0.056 Uiso 1 1 calc R . .
C42 C 0.00336(15) 1.3852(2) 0.4308(3) 0.0494(11) Uani 1 1 d . . .
H42A H 0.0127 1.4090 0.3687 0.074 Uiso 1 1 calc R . .
H42B H -0.0118 1.4324 0.4686 0.074 Uiso 1 1 calc R . .
H42C H -0.0219 1.3374 0.4202 0.074 Uiso 1 1 calc R . .
C43 C 0.15504(12) 0.80351(19) 0.3905(2) 0.0212(7) Uani 1 1 d . . .
C44 C 0.11811(12) 0.75147(19) 0.3376(2) 0.0233(7) Uani 1 1 d . . .
C45 C 0.10622(12) 0.6678(2) 0.3698(2) 0.0257(7) Uani 1 1 d . . .
H45 H 0.0810 0.6333 0.3346 0.031 Uiso 1 1 calc R . .
C46 C 0.13081(12) 0.63342(19) 0.4535(2) 0.0246(7) Uani 1 1 d . . .
C47 C 0.16677(12) 0.6846(2) 0.5061(2) 0.0252(7) Uani 1 1 d . . .
H47 H 0.1832 0.6617 0.5636 0.030 Uiso 1 1 calc R . .
C48 C 0.17897(12) 0.76969(19) 0.4750(2) 0.0242(7) Uani 1 1 d . . .
C49 C 0.21812(13) 0.8241(2) 0.5332(2) 0.0328(8) Uani 1 1 d . . .
H49A H 0.2487 0.8335 0.4960 0.049 Uiso 1 1 calc R . .
H49B H 0.2283 0.7928 0.5931 0.049 Uiso 1 1 calc R . .
H49C H 0.2029 0.8814 0.5485 0.049 Uiso 1 1 calc R . .
C50 C 0.09127(14) 0.7877(2) 0.2467(2) 0.0331(8) Uani 1 1 d . . .
H50A H 0.0669 0.7436 0.2194 0.050 Uiso 1 1 calc R . .
H50B H 0.1171 0.8014 0.2000 0.050 Uiso 1 1 calc R . .
H50C H 0.0724 0.8417 0.2619 0.050 Uiso 1 1 calc R . .
C51 C 0.14450(14) 0.5086(2) 0.5561(2) 0.0350(9) Uani 1 1 d . . .
H51A H 0.1816 0.5089 0.5453 0.053 Uiso 1 1 calc R . .
H51B H 0.1326 0.4474 0.5623 0.053 Uiso 1 1 calc R . .
H51C H 0.1383 0.5411 0.6153 0.053 Uiso 1 1 calc R . .
C52 C 0.38311(12) 1.2310(2) 0.1321(2) 0.0240(7) Uani 1 1 d . . .
C61 C 0.41633(14) 0.4807(2) 0.3374(2) 0.0370(9) Uani 1 1 d . . .
H61 H 0.3973 0.5116 0.2875 0.044 Uiso 1 1 calc R . .
C62 C 0.40785(14) 0.3919(2) 0.3499(3) 0.0395(9) Uani 1 1 d . . .
H62 H 0.3823 0.3627 0.3098 0.047 Uiso 1 1 calc R . .
C63 C 0.43580(13) 0.3444(2) 0.4196(2) 0.0334(8) Uani 1 1 d . . .
H63 H 0.4293 0.2830 0.4266 0.040 Uiso 1 1 calc R . .
C64 C 0.47298(12) 0.3847(2) 0.4794(2) 0.0281(8) Uani 1 1 d . . .
C65 C 0.48160(12) 0.4781(2) 0.4689(2) 0.0268(8) Uani 1 1 d . . .
C66 C 0.45271(13) 0.5263(2) 0.3972(2) 0.0306(8) Uani 1 1 d . . .
C67 C 0.46123(14) 0.6194(2) 0.3891(2) 0.0333(8) Uani 1 1 d . . .
H67 H 0.4416 0.6525 0.3419 0.040 Uiso 1 1 calc R . .
C68 C 0.50312(13) 0.3395(2) 0.5525(2) 0.0321(8) Uani 1 1 d . . .
H68 H 0.4979 0.2778 0.5604 0.038 Uiso 1 1 calc R . .
C71 C 0.06265(16) 0.4043(3) 0.1615(3) 0.0456(10) Uani 1 1 d . . .
H71 H 0.0664 0.3499 0.1955 0.055 Uiso 1 1 calc R . .
C72 C 0.09569(15) 0.4746(3) 0.1863(3) 0.0477(10) Uani 1 1 d . . .
H72 H 0.1216 0.4676 0.2369 0.057 Uiso 1 1 calc R . .
C73 C 0.09136(15) 0.5535(2) 0.1387(3) 0.0411(9) Uani 1 1 d . . .
H73 H 0.1146 0.6003 0.1559 0.049 Uiso 1 1 calc R . .
C74 C 0.05300(14) 0.5662(2) 0.0646(3) 0.0355(9) Uani 1 1 d . . .
C75 C 0.01939(13) 0.4951(2) 0.0375(2) 0.0324(8) Uani 1 1 d . . .
C76 C 0.02435(14) 0.4126(2) 0.0879(3) 0.0348(9) Uani 1 1 d . . .
C77 C 0.04671(15) 0.6477(2) 0.0113(3) 0.0368(9) Uani 1 1 d . . .
H77 H 0.0691 0.6959 0.0270 0.044 Uiso 1 1 calc R . .
C78 C 0.00999(14) 0.6569(2) -0.0600(3) 0.0359(9) Uani 1 1 d . . .
H78 H 0.0069 0.7120 -0.0927 0.043 Uiso 1 1 calc R . .
C81 C 0.28580(18) 0.5210(3) 0.2512(3) 0.0623(12) Uani 1 1 d . . .
H81 H 0.3076 0.5103 0.3117 0.075 Uiso 1 1 calc R . .

loop_
_atom_site_aniso_label
_atom_site_aniso_U_11
_atom_site_aniso_U_22
_atom_site_aniso_U_33
_atom_site_aniso_U_23
_atom_site_aniso_U_13
_atom_site_aniso_U_12
Cl1 0.0713(8) 0.0423(6) 0.0712(8) -0.0169(5) -0.0007(6) -0.0061(5)
Cl2 0.0460(6) 0.0461(6) 0.0675(7) 0.0209(5) -0.0003(5) 0.0031(5)
Cl3 0.0361(6) 0.0544(6) 0.0631(7) -0.0035(5) 0.0000(5) 0.0016(5)
O1 0.0432(15) 0.0260(13) 0.0450(15) -0.0080(11) 0.0050(12) 0.0110(11)
O2 0.0412(15) 0.0200(12) 0.0397(14) 0.0079(10) 0.0014(12) -0.0068(11)
O3 0.0338(14) 0.0290(14) 0.0541(16) -0.0149(11) 0.0003(13) 0.0040(11)
O4 0.0395(14) 0.0183(12) 0.0363(13) 0.0064(10) -0.0016(12) -0.0060(10)
C1 0.0249(18) 0.0200(16) 0.0223(17) -0.0002(13) 0.0014(14) -0.0002(14)
C2 0.0195(17) 0.0255(17) 0.0232(17) 0.0003(13) 0.0047(14) -0.0007(14)
C3 0.0206(18) 0.0232(17) 0.0228(17) 0.0026(13) -0.0001(14) -0.0017(13)
C4 0.0246(18) 0.0188(16) 0.0268(17) 0.0014(13) 0.0013(15) -0.0029(14)
C5 0.0241(18) 0.0182(16) 0.0288(18) 0.0032(13) 0.0036(15) 0.0033(13)
C6 0.0225(18) 0.0197(16) 0.0247(17) -0.0012(13) 0.0006(14) -0.0013(13)
C7 0.0215(17) 0.0252(17) 0.0250(17) 0.0016(13) 0.0047(14) -0.0017(14)
C8 0.0250(18) 0.0212(17) 0.0227(17) 0.0038(13) 0.0052(15) -0.0006(14)
C9 0.0291(19) 0.0159(16) 0.0239(17) 0.0014(13) 0.0019(15) -0.0018(14)
C10 0.0245(18) 0.0168(16) 0.0254(17) 0.0011(13) 0.0005(15) 0.0035(13)
C11 0.0199(17) 0.0186(16) 0.0224(17) -0.0026(12) 0.0012(14) -0.0019(13)
C12 0.0236(18) 0.0181(16) 0.0215(16) 0.0006(12) -0.0009(14) -0.0017(13)
C13 0.0239(18) 0.0207(16) 0.0177(16) -0.0020(12) 0.0011(14) -0.0015(13)
C14 0.0209(17) 0.0216(16) 0.0218(17) 0.0018(12) 0.0000(14) -0.0008(13)
C15 0.0218(17) 0.0208(17) 0.0203(16) 0.0015(12) 0.0017(14) -0.0015(13)
C16 0.0217(17) 0.0174(16) 0.0226(16) -0.0003(12) -0.0017(14) -0.0008(13)
C17 0.0215(18) 0.0220(17) 0.0259(17) 0.0031(13) 0.0073(15) -0.0009(14)
C18 0.0242(18) 0.0250(18) 0.0275(18) 0.0004(14) 0.0027(15) -0.0056(14)
C19 0.030(2) 0.0227(17) 0.0313(19) -0.0060(14) 0.0025(16) -0.0039(15)
C20 0.032(2) 0.0184(17) 0.037(2) -0.0015(14) 0.0134(17) 0.0001(15)
C21 0.0252(18) 0.0296(18) 0.0254(18) 0.0011(14) 0.0043(15) 0.0029(15)
C22 0.0232(18) 0.0235(17) 0.0234(17) 0.0004(13) 0.0053(15) -0.0018(14)
C23 0.031(2) 0.033(2) 0.035(2) -0.0083(15) -0.0030(17) 0.0054(16)
C24 0.035(2) 0.036(2) 0.035(2) -0.0045(16) -0.0069(17) -0.0032(16)
C25 0.057(3) 0.037(2) 0.046(2) -0.0054(17) 0.003(2) 0.021(2)
C26 0.0192(17) 0.0195(16) 0.0269(18) 0.0008(13) 0.0050(15) 0.0002(13)
C27 0.0222(18) 0.0214(17) 0.0269(18) 0.0018(13) 0.0058(15) 0.0002(14)
C28 0.0281(19) 0.0239(18) 0.0265(18) 0.0041(13) 0.0068(15) 0.0032(14)
C29 0.0278(19) 0.0196(17) 0.0313(19) 0.0021(14) 0.0081(16) -0.0003(14)
C30 0.0262(19) 0.0270(18) 0.0297(19) -0.0017(14) 0.0008(16) -0.0071(15)
C31 0.032(2) 0.0320(19) 0.0301(19) 0.0040(15) -0.0063(16) -0.0093(16)
C32 0.036(2) 0.0284(19) 0.0318(19) 0.0042(15) -0.0025(17) -0.0032(16)
C33 0.054(2) 0.0175(17) 0.039(2) 0.0102(15) 0.0001(19) 0.0006(16)
C34 0.0239(18) 0.0201(16) 0.0285(18) 0.0033(13) 0.0099(15) 0.0004(14)
C35 0.0263(19) 0.0270(18) 0.0247(18) -0.0001(14) 0.0061(15) -0.0010(14)
C36 0.0235(18) 0.0305(19) 0.0306(19) 0.0020(15) 0.0026(16) 0.0038(15)
C37 0.030(2) 0.0226(18) 0.037(2) -0.0043(15) 0.0087(17) -0.0016(15)
C38 0.033(2) 0.0249(19) 0.036(2) -0.0082(15) 0.0032(17) -0.0064(16)
C39 0.0247(19) 0.0263(18) 0.0320(19) -0.0009(14) 0.0071(16) -0.0074(15)
C40 0.034(2) 0.031(2) 0.044(2) -0.0052(16) -0.0034(18) -0.0032(16)
C41 0.040(2) 0.042(2) 0.0297(19) -0.0048(16) 0.0021(18) 0.0130(18)
C42 0.041(2) 0.040(2) 0.066(3) -0.018(2) -0.004(2) 0.0107(19)
C43 0.0201(17) 0.0178(16) 0.0266(17) 0.0032(13) 0.0077(14) -0.0003(13)
C44 0.0239(18) 0.0226(17) 0.0235(17) 0.0025(13) 0.0041(15) -0.0001(14)
C45 0.0229(18) 0.0239(17) 0.0302(18) -0.0037(14) 0.0012(15) -0.0052(14)
C46 0.0237(18) 0.0182(16) 0.0324(18) 0.0031(14) 0.0072(16) -0.0008(14)
C47 0.0274(19) 0.0273(18) 0.0212(17) 0.0051(13) 0.0025(15) 0.0007(14)
C48 0.0249(18) 0.0203(17) 0.0278(18) 0.0002(13) 0.0040(15) -0.0009(14)
C49 0.038(2) 0.0261(18) 0.034(2) 0.0030(15) -0.0010(17) -0.0055(16)
C50 0.038(2) 0.0320(19) 0.0285(19) 0.0032(15) -0.0005(17) -0.0080(16)
C51 0.046(2) 0.0200(18) 0.039(2) 0.0066(15) -0.0007(18) -0.0004(16)
C52 0.0245(18) 0.0229(17) 0.0252(17) 0.0015(13) 0.0051(15) 0.0000(14)
C61 0.034(2) 0.044(2) 0.033(2) -0.0019(17) 0.0001(17) 0.0028(18)
C62 0.032(2) 0.050(2) 0.036(2) -0.0049(18) 0.0019(18) -0.0048(18)
C63 0.030(2) 0.037(2) 0.034(2) -0.0017(16) 0.0082(17) -0.0014(16)
C64 0.0236(19) 0.034(2) 0.0273(18) -0.0017(15) 0.0092(16) 0.0042(15)
C65 0.0220(18) 0.0314(19) 0.0277(19) 0.0010(14) 0.0078(15) 0.0037(15)
C66 0.028(2) 0.036(2) 0.0281(19) 0.0000(15) 0.0056(16) 0.0056(16)
C67 0.034(2) 0.032(2) 0.034(2) 0.0055(16) 0.0080(17) 0.0060(16)
C68 0.035(2) 0.0254(18) 0.037(2) 0.0046(15) 0.0143(18) 0.0045(16)
C71 0.048(3) 0.047(2) 0.043(2) 0.0043(18) 0.013(2) 0.004(2)
C72 0.043(2) 0.059(3) 0.042(2) -0.002(2) 0.001(2) -0.002(2)
C73 0.034(2) 0.044(2) 0.046(2) -0.0091(18) 0.0098(19) -0.0028(18)
C74 0.034(2) 0.033(2) 0.041(2) -0.0056(16) 0.0157(18) -0.0012(16)
C75 0.031(2) 0.035(2) 0.033(2) -0.0072(16) 0.0152(16) -0.0013(16)
C76 0.035(2) 0.037(2) 0.034(2) -0.0008(16) 0.0108(18) 0.0025(17)
C77 0.039(2) 0.029(2) 0.044(2) -0.0089(16) 0.0194(19) -0.0012(17)
C78 0.040(2) 0.029(2) 0.041(2) -0.0002(16) 0.0169(19) -0.0033(17)
C81 0.068(3) 0.043(3) 0.078(3) 0.001(2) 0.017(3) 0.004(2)

loop_
_atom_type_symbol
_atom_type_description
_atom_type_scat_dispersion_real
_atom_type_scat_dispersion_imag
_atom_type_scat_source
C C 0.0033 0.0016 'International Tables Vol C Tables 4.2.6.8 and 6.1.1.4'
H H 0.0000 0.0000 'International Tables Vol C Tables 4.2.6.8 and 6.1.1.4'
O O 0.0106 0.0060 'International Tables Vol C Tables 4.2.6.8 and 6.1.1.4'
Cl Cl 0.1484 0.1585 'International Tables Vol C Tables 4.2.6.8 and 6.1.1.4'

loop_
_geom_angle_atom_site_label_1
_geom_angle_atom_site_label_2
_geom_angle_atom_site_label_3
_geom_angle
_geom_angle_site_symmetry_1
_geom_angle_site_symmetry_3
_geom_angle_publ_flag
C20 O1 C25 117.6(3) . . ?
C29 O2 C33 117.1(2) . . ?
C37 O3 C42 117.1(3) . . ?
C46 O4 C51 117.5(2) . . ?
C11 C1 C2 119.0(3) . . ?
C11 C1 C17 119.5(3) . . ?
C2 C1 C17 121.5(3) . . ?
C3 C2 C1 122.3(3) . . ?
C3 C2 H2 118.9 . . ?
C1 C2 H2 118.9 . . ?
C2 C3 C12 119.0(3) . . ?
C2 C3 C26 120.1(3) . . ?
C12 C3 C26 120.9(3) . . ?
C5 C4 C12 121.9(3) . . ?
C5 C4 H4 119.0 . . ?
C12 C4 H4 119.0 . . ?
C4 C5 C13 121.6(3) . . ?
C4 C5 H5 119.2 . . ?
C13 C5 H5 119.2 . . ?
C7 C6 C13 119.0(3) . . ?
C7 C6 C34 119.8(3) . . ?
C13 C6 C34 121.1(3) . . ?
C8 C7 C6 122.6(3) . . ?
C8 C7 H7 118.7 . . ?
C6 C7 H7 118.7 . . ?
C7 C8 C14 119.4(3) . . ?
C7 C8 C43 120.6(3) . . ?
C14 C8 C43 120.0(3) . . ?
C10 C9 C14 121.8(3) . . ?
C10 C9 H9 119.1 . . ?
C14 C9 H9 119.1 . . ?
C9 C10 C11 122.0(3) . . ?
C9 C10 H10 119.0 . . ?
C11 C10 H10 119.0 . . ?
C1 C11 C16 120.0(3) . . ?
C1 C11 C10 122.2(3) . . ?
C16 C11 C10 117.8(3) . . ?
C3 C12 C16 120.2(3) . . ?
C3 C12 C4 121.8(3) . . ?
C16 C12 C4 117.9(3) . . ?
C6 C13 C15 119.6(3) . . ?
C6 C13 C5 122.3(3) . . ?
C15 C13 C5 118.1(3) . . ?
C8 C14 C15 119.3(3) . . ?
C8 C14 C9 122.4(3) . . ?
C15 C14 C9 118.3(3) . . ?
C14 C15 C16 119.9(3) . . ?
C14 C15 C13 120.1(3) . . ?
C16 C15 C13 120.0(3) . . ?
C12 C16 C15 120.4(3) . . ?
C12 C16 C11 119.4(3) . . ?
C15 C16 C11 120.2(3) . . ?
C22 C17 C18 119.3(3) . . ?
C22 C17 C1 122.2(3) . . ?
C18 C17 C1 118.3(3) . . ?
C19 C18 C17 119.4(3) . . ?
C19 C18 C24 120.8(3) . . ?
C17 C18 C24 119.8(3) . . ?
C18 C19 C20 121.3(3) . . ?
C18 C19 H19 119.3 . . ?
C20 C19 H19 119.3 . . ?
C21 C20 C19 119.9(3) . . ?
C21 C20 O1 124.2(3) . . ?
C19 C20 O1 115.9(3) . . ?
C20 C21 C22 120.5(3) . . ?
C20 C21 H21 119.8 . . ?
C22 C21 H21 119.8 . . ?
C17 C22 C21 119.6(3) . . ?
C17 C22 C23 121.4(3) . . ?
C21 C22 C23 119.0(3) . . ?
C22 C23 H23A 109.5 . . ?
C22 C23 H23B 109.5 . . ?
H23A C23 H23B 109.5 . . ?
C22 C23 H23C 109.5 . . ?
H23A C23 H23C 109.5 . . ?
H23B C23 H23C 109.5 . . ?
C18 C24 H24A 109.5 . . ?
C18 C24 H24B 109.5 . . ?
H24A C24 H24B 109.5 . . ?
C18 C24 H24C 109.5 . . ?
H24A C24 H24C 109.5 . . ?
H24B C24 H24C 109.5 . . ?
O1 C25 H25A 109.5 . . ?
O1 C25 H25B 109.5 . . ?
H25A C25 H25B 109.5 . . ?
O1 C25 H25C 109.5 . . ?
H25A C25 H25C 109.5 . . ?
H25B C25 H25C 109.5 . . ?
C27 C26 C52 119.7(3) . . ?
C27 C26 C3 120.3(3) . . ?
C52 C26 C3 119.9(3) . . ?
C26 C27 C28 119.9(3) . . ?
C26 C27 C32 120.8(3) . . ?
C28 C27 C32 119.2(3) . . ?
C29 C28 C27 119.8(3) . . ?
C29 C28 H28 120.1 . . ?
C27 C28 H28 120.1 . . ?
O2 C29 C30 115.3(3) . . ?
O2 C29 C28 124.3(3) . . ?
C30 C29 C28 120.5(3) . . ?
C29 C30 C52 120.6(3) . . ?
C29 C30 H30 119.7 . . ?
C52 C30 H30 119.7 . . ?
C52 C31 H31A 109.5 . . ?
C52 C31 H31B 109.5 . . ?
H31A C31 H31B 109.5 . . ?
C52 C31 H31C 109.5 . . ?
H31A C31 H31C 109.5 . . ?
H31B C31 H31C 109.5 . . ?
C27 C32 H32A 109.5 . . ?
C27 C32 H32B 109.5 . . ?
H32A C32 H32B 109.5 . . ?
C27 C32 H32C 109.5 . . ?
H32A C32 H32C 109.5 . . ?
H32B C32 H32C 109.5 . . ?
O2 C33 H33A 109.5 . . ?
O2 C33 H33B 109.5 . . ?
H33A C33 H33B 109.5 . . ?
O2 C33 H33C 109.5 . . ?
H33A C33 H33C 109.5 . . ?
H33B C33 H33C 109.5 . . ?
C35 C34 C39 120.0(3) . . ?
C35 C34 C6 121.7(3) . . ?
C39 C34 C6 118.2(3) . . ?
C34 C35 C36 119.4(3) . . ?
C34 C35 C41 121.7(3) . . ?
C36 C35 C41 118.9(3) . . ?
C37 C36 C35 120.3(3) . . ?
C37 C36 H36 119.9 . . ?
C35 C36 H36 119.9 . . ?
O3 C37 C36 124.6(3) . . ?
O3 C37 C38 115.4(3) . . ?
C36 C37 C38 120.1(3) . . ?
C39 C38 C37 121.1(3) . . ?
C39 C38 H38 119.4 . . ?
C37 C38 H38 119.4 . . ?
C38 C39 C34 119.1(3) . . ?
C38 C39 C40 120.1(3) . . ?
C34 C39 C40 120.8(3) . . ?
C39 C40 H40A 109.5 . . ?
C39 C40 H40B 109.5 . . ?
H40A C40 H40B 109.5 . . ?
C39 C40 H40C 109.5 . . ?
H40A C40 H40C 109.5 . . ?
H40B C40 H40C 109.5 . . ?
C35 C41 H41A 109.5 . . ?
C35 C41 H41B 109.5 . . ?
H41A C41 H41B 109.5 . . ?
C35 C41 H41C 109.5 . . ?
H41A C41 H41C 109.5 . . ?
H41B C41 H41C 109.5 . . ?
O3 C42 H42A 109.5 . . ?
O3 C42 H42B 109.5 . . ?
H42A C42 H42B 109.5 . . ?
O3 C42 H42C 109.5 . . ?
H42A C42 H42C 109.5 . . ?
H42B C42 H42C 109.5 . . ?
C48 C43 C44 119.4(3) . . ?
C48 C43 C8 120.4(3) . . ?
C44 C43 C8 120.2(3) . . ?
C45 C44 C43 119.8(3) . . ?
C45 C44 C50 120.2(3) . . ?
C43 C44 C50 120.0(3) . . ?
C44 C45 C46 120.8(3) . . ?
C44 C45 H45 119.6 . . ?
C46 C45 H45 119.6 . . ?
O4 C46 C47 124.9(3) . . ?
O4 C46 C45 115.5(3) . . ?
C47 C46 C45 119.6(3) . . ?
C46 C47 C48 120.4(3) . . ?
C46 C47 H47 119.8 . . ?
C48 C47 H47 119.8 . . ?
C43 C48 C47 120.0(3) . . ?
C43 C48 C49 120.4(3) . . ?
C47 C48 C49 119.5(3) . . ?
C48 C49 H49A 109.5 . . ?
C48 C49 H49B 109.5 . . ?
H49A C49 H49B 109.5 . . ?
C48 C49 H49C 109.5 . . ?
H49A C49 H49C 109.5 . . ?
H49B C49 H49C 109.5 . . ?
C44 C50 H50A 109.5 . . ?
C44 C50 H50B 109.5 . . ?
H50A C50 H50B 109.5 . . ?
C44 C50 H50C 109.5 . . ?
H50A C50 H50C 109.5 . . ?
H50B C50 H50C 109.5 . . ?
O4 C51 H51A 109.5 . . ?
O4 C51 H51B 109.5 . . ?
H51A C51 H51B 109.5 . . ?
O4 C51 H51C 109.5 . . ?
H51A C51 H51C 109.5 . . ?
H51B C51 H51C 109.5 . . ?
C30 C52 C26 119.5(3) . . ?
C30 C52 C31 120.3(3) . . ?
C26 C52 C31 120.2(3) . . ?
C62 C61 C66 120.8(3) . . ?
C62 C61 H61 119.6 . . ?
C66 C61 H61 119.6 . . ?
C61 C62 C63 121.2(3) . . ?
C61 C62 H62 119.4 . . ?
C63 C62 H62 119.4 . . ?
C64 C63 C62 121.0(3) . . ?
C64 C63 H63 119.5 . . ?
C62 C63 H63 119.5 . . ?
C63 C64 C68 123.7(3) . . ?
C63 C64 C65 118.7(3) . . ?
C68 C64 C65 117.6(3) . . ?
C65 C65 C66 120.0(4) 3_666 . ?
C65 C65 C64 120.1(4) 3_666 . ?
C66 C65 C64 119.9(3) . . ?
C61 C66 C65 118.4(3) . . ?
C61 C66 C67 122.6(3) . . ?
C65 C66 C67 119.1(3) . . ?
C68 C67 C66 120.6(3) 3_666 . ?
C68 C67 H67 119.7 3_666 . ?
C66 C67 H67 119.7 . . ?
C67 C68 C64 122.7(3) 3_666 . ?
C67 C68 H68 118.7 3_666 . ?
C64 C68 H68 118.7 . . ?
C76 C71 C72 120.9(4) . . ?
C76 C71 H71 119.6 . . ?
C72 C71 H71 119.6 . . ?
C73 C72 C71 120.9(4) . . ?
C73 C72 H72 119.5 . . ?
C71 C72 H72 119.5 . . ?
C72 C73 C74 120.7(4) . . ?
C72 C73 H73 119.7 . . ?
C74 C73 H73 119.7 . . ?
C73 C74 C75 119.3(3) . . ?
C73 C74 C77 123.3(3) . . ?
C75 C74 C77 117.4(3) . . ?
C75 C75 C74 121.0(4) 3_565 . ?
C75 C75 C76 119.5(4) 3_565 . ?
C74 C75 C76 119.5(3) . . ?
C71 C76 C78 123.0(3) . 3_565 ?
C71 C76 C75 118.7(3) . . ?
C78 C76 C75 118.3(3) 3_565 . ?
C78 C77 C74 121.6(3) . . ?
C78 C77 H77 119.2 . . ?
C74 C77 H77 119.2 . . ?
C77 C78 C76 122.2(3) . 3_565 ?
C77 C78 H78 118.9 . . ?
C76 C78 H78 118.9 3_565 . ?
Cl1 C81 Cl3 113.1(3) . . ?
Cl1 C81 Cl2 110.2(2) . . ?
Cl3 C81 Cl2 111.6(2) . . ?
Cl1 C81 H81 107.2 . . ?
Cl3 C81 H81 107.2 . . ?
Cl2 C81 H81 107.2 . . ?

loop_
_geom_bond_atom_site_label_1
_geom_bond_atom_site_label_2
_geom_bond_distance
_geom_bond_site_symmetry_2
_geom_bond_publ_flag
Cl1 C81 1.728(4) . ?
Cl2 C81 1.770(4) . ?
Cl3 C81 1.745(4) . ?
O1 C20 1.379(4) . ?
O1 C25 1.429(4) . ?
O2 C29 1.371(3) . ?
O2 C33 1.420(4) . ?
O3 C37 1.379(4) . ?
O3 C42 1.418(4) . ?
O4 C46 1.360(3) . ?
O4 C51 1.424(4) . ?
C1 C11 1.398(4) . ?
C1 C2 1.402(4) . ?
C1 C17 1.496(4) . ?
C2 C3 1.398(4) . ?
C2 H2 0.9500 . ?
C3 C12 1.402(4) . ?
C3 C26 1.491(4) . ?
C4 C5 1.343(4) . ?
C4 C12 1.445(4) . ?
C4 H4 0.9500 . ?
C5 C13 1.439(4) . ?
C5 H5 0.9500 . ?
C6 C7 1.397(4) . ?
C6 C13 1.404(4) . ?
C6 C34 1.499(4) . ?
C7 C8 1.395(4) . ?
C7 H7 0.9500 . ?
C8 C14 1.405(4) . ?
C8 C43 1.498(4) . ?
C9 C10 1.342(4) . ?
C9 C14 1.431(4) . ?
C9 H9 0.9500 . ?
C10 C11 1.437(4) . ?
C10 H10 0.9500 . ?
C11 C16 1.430(4) . ?
C12 C16 1.419(4) . ?
C13 C15 1.430(4) . ?
C14 C15 1.426(4) . ?
C15 C16 1.428(4) . ?
C17 C22 1.394(4) . ?
C17 C18 1.418(4) . ?
C18 C19 1.375(4) . ?
C18 C24 1.501(4) . ?
C19 C20 1.379(5) . ?
C19 H19 0.9500 . ?
C20 C21 1.377(4) . ?
C21 C22 1.402(4) . ?
C21 H21 0.9500 . ?
C22 C23 1.509(4) . ?
C23 H23A 0.9800 . ?
C23 H23B 0.9800 . ?
C23 H23C 0.9800 . ?
C24 H24A 0.9800 . ?
C24 H24B 0.9800 . ?
C24 H24C 0.9800 . ?
C25 H25A 0.9800 . ?
C25 H25B 0.9800 . ?
C25 H25C 0.9800 . ?
C26 C27 1.397(4) . ?
C26 C52 1.406(4) . ?
C27 C28 1.400(4) . ?
C27 C32 1.500(4) . ?
C28 C29 1.390(4) . ?
C28 H28 0.9500 . ?
C29 C30 1.379(4) . ?
C30 C52 1.393(4) . ?
C30 H30 0.9500 . ?
C31 C52 1.502(4) . ?
C31 H31A 0.9800 . ?
C31 H31B 0.9800 . ?
C31 H31C 0.9800 . ?
C32 H32A 0.9800 . ?
C32 H32B 0.9800 . ?
C32 H32C 0.9800 . ?
C33 H33A 0.9800 . ?
C33 H33B 0.9800 . ?
C33 H33C 0.9800 . ?
C34 C35 1.390(4) . ?
C34 C39 1.416(4) . ?
C35 C36 1.402(4) . ?
C35 C41 1.497(4) . ?
C36 C37 1.380(4) . ?
C36 H36 0.9500 . ?
C37 C38 1.383(5) . ?
C38 C39 1.375(4) . ?
C38 H38 0.9500 . ?
C39 C40 1.498(5) . ?
C40 H40A 0.9800 . ?
C40 H40B 0.9800 . ?
C40 H40C 0.9800 . ?
C41 H41A 0.9800 . ?
C41 H41B 0.9800 . ?
C41 H41C 0.9800 . ?
C42 H42A 0.9800 . ?
C42 H42B 0.9800 . ?
C42 H42C 0.9800 . ?
C43 C48 1.395(4) . ?
C43 C44 1.412(4) . ?
C44 C45 1.383(4) . ?
C44 C50 1.510(4) . ?
C45 C46 1.395(4) . ?
C45 H45 0.9500 . ?
C46 C47 1.387(4) . ?
C47 C48 1.399(4) . ?
C47 H47 0.9500 . ?
C48 C49 1.505(4) . ?
C49 H49A 0.9800 . ?
C49 H49B 0.9800 . ?
C49 H49C 0.9800 . ?
C50 H50A 0.9800 . ?
C50 H50B 0.9800 . ?
C50 H50C 0.9800 . ?
C51 H51A 0.9800 . ?
C51 H51B 0.9800 . ?
C51 H51C 0.9800 . ?
C61 C62 1.372(5) . ?
C61 C66 1.403(5) . ?
C61 H61 0.9500 . ?
C62 C63 1.379(5) . ?
C62 H62 0.9500 . ?
C63 C64 1.377(5) . ?
C63 H63 0.9500 . ?
C64 C68 1.421(4) . ?
C64 C65 1.438(4) . ?
C65 C65 1.414(6) 3_666 ?
C65 C66 1.415(4) . ?
C66 C67 1.429(5) . ?
C67 C68 1.347(5) 3_666 ?
C67 H67 0.9500 . ?
C68 C67 1.347(5) 3_666 ?
C68 H68 0.9500 . ?
C71 C76 1.390(5) . ?
C71 C72 1.395(5) . ?
C71 H71 0.9500 . ?
C72 C73 1.365(5) . ?
C72 H72 0.9500 . ?
C73 C74 1.403(5) . ?
C73 H73 0.9500 . ?
C74 C75 1.419(5) . ?
C74 C77 1.443(5) . ?
C75 C75 1.415(7) 3_565 ?
C75 C76 1.433(5) . ?
C76 C78 1.416(5) 3_565 ?
C77 C78 1.341(5) . ?
C77 H77 0.9500 . ?
C78 C76 1.416(5) 3_565 ?
C78 H78 0.9500 . ?
C81 H81 1.0000 . ?

loop_
_geom_torsion_atom_site_label_1
_geom_torsion_atom_site_label_2
_geom_torsion_atom_site_label_3
_geom_torsion_atom_site_label_4
_geom_torsion
_geom_torsion_site_symmetry_1
_geom_torsion_site_symmetry_2
_geom_torsion_site_symmetry_3
_geom_torsion_site_symmetry_4
_geom_torsion_publ_flag
C11 C1 C2 C3 -0.7(5) . . . . ?
C17 C1 C2 C3 177.7(3) . . . . ?
C1 C2 C3 C12 0.7(4) . . . . ?
C1 C2 C3 C26 -180.0(3) . . . . ?
C12 C4 C5 C13 -0.6(5) . . . . ?
C13 C6 C7 C8 1.6(5) . . . . ?
C34 C6 C7 C8 -175.4(3) . . . . ?
C6 C7 C8 C14 0.1(5) . . . . ?
C6 C7 C8 C43 177.8(3) . . . . ?
C14 C9 C10 C11 0.0(5) . . . . ?
C2 C1 C11 C16 0.6(4) . . . . ?
C17 C1 C11 C16 -177.8(3) . . . . ?
C2 C1 C11 C10 178.8(3) . . . . ?
C17 C1 C11 C10 0.5(4) . . . . ?
C9 C10 C11 C1 -178.5(3) . . . . ?
C9 C10 C11 C16 -0.1(4) . . . . ?
C2 C3 C12 C16 -0.6(4) . . . . ?
C26 C3 C12 C16 -179.9(3) . . . . ?
C2 C3 C12 C4 178.5(3) . . . . ?
C26 C3 C12 C4 -0.8(4) . . . . ?
C5 C4 C12 C3 179.8(3) . . . . ?
C5 C4 C12 C16 -1.0(4) . . . . ?
C7 C6 C13 C15 -2.1(4) . . . . ?
C34 C6 C13 C15 174.9(3) . . . . ?
C7 C6 C13 C5 179.2(3) . . . . ?
C34 C6 C13 C5 -3.8(4) . . . . ?
C4 C5 C13 C6 179.8(3) . . . . ?
C4 C5 C13 C15 1.1(4) . . . . ?
C7 C8 C14 C15 -1.2(4) . . . . ?
C43 C8 C14 C15 -179.0(3) . . . . ?
C7 C8 C14 C9 178.8(3) . . . . ?
C43 C8 C14 C9 1.0(4) . . . . ?
C10 C9 C14 C8 179.8(3) . . . . ?
C10 C9 C14 C15 -0.2(4) . . . . ?
C8 C14 C15 C16 -179.6(3) . . . . ?
C9 C14 C15 C16 0.4(4) . . . . ?
C8 C14 C15 C13 0.8(4) . . . . ?
C9 C14 C15 C13 -179.2(3) . . . . ?
C6 C13 C15 C14 0.9(4) . . . . ?
C5 C13 C15 C14 179.7(3) . . . . ?
C6 C13 C15 C16 -178.7(3) . . . . ?
C5 C13 C15 C16 0.0(4) . . . . ?
C3 C12 C16 C15 -178.7(3) . . . . ?
C4 C12 C16 C15 2.1(4) . . . . ?
C3 C12 C16 C11 0.5(4) . . . . ?
C4 C12 C16 C11 -178.6(3) . . . . ?
C14 C15 C16 C12 178.7(3) . . . . ?
C13 C15 C16 C12 -1.6(4) . . . . ?
C14 C15 C16 C11 -0.6(4) . . . . ?
C13 C15 C16 C11 179.1(3) . . . . ?
C1 C11 C16 C12 -0.5(4) . . . . ?
C10 C11 C16 C12 -178.9(3) . . . . ?
C1 C11 C16 C15 178.8(3) . . . . ?
C10 C11 C16 C15 0.4(4) . . . . ?
C11 C1 C17 C22 -90.3(4) . . . . ?
C2 C1 C17 C22 91.4(4) . . . . ?
C11 C1 C17 C18 84.8(4) . . . . ?
C2 C1 C17 C18 -93.5(4) . . . . ?
C22 C17 C18 C19 1.9(4) . . . . ?
C1 C17 C18 C19 -173.3(3) . . . . ?
C22 C17 C18 C24 -176.7(3) . . . . ?
C1 C17 C18 C24 8.1(4) . . . . ?
C17 C18 C19 C20 0.0(5) . . . . ?
C24 C18 C19 C20 178.5(3) . . . . ?
C18 C19 C20 C21 -1.3(5) . . . . ?
C18 C19 C20 O1 179.9(3) . . . . ?
C25 O1 C20 C21 7.8(4) . . . . ?
C25 O1 C20 C19 -173.4(3) . . . . ?
C19 C20 C21 C22 0.7(5) . . . . ?
O1 C20 C21 C22 179.4(3) . . . . ?
C18 C17 C22 C21 -2.5(4) . . . . ?
C1 C17 C22 C21 172.5(3) . . . . ?
C18 C17 C22 C23 176.7(3) . . . . ?
C1 C17 C22 C23 -8.2(4) . . . . ?
C20 C21 C22 C17 1.2(4) . . . . ?
C20 C21 C22 C23 -178.1(3) . . . . ?
C2 C3 C26 C27 101.5(3) . . . . ?
C12 C3 C26 C27 -79.2(4) . . . . ?
C2 C3 C26 C52 -78.9(4) . . . . ?
C12 C3 C26 C52 100.4(4) . . . . ?
C52 C26 C27 C28 -0.7(4) . . . . ?
C3 C26 C27 C28 178.9(3) . . . . ?
C52 C26 C27 C32 179.3(3) . . . . ?
C3 C26 C27 C32 -1.1(4) . . . . ?
C26 C27 C28 C29 -0.5(4) . . . . ?
C32 C27 C28 C29 179.5(3) . . . . ?
C33 O2 C29 C30 -171.4(3) . . . . ?
C33 O2 C29 C28 9.1(4) . . . . ?
C27 C28 C29 O2 -178.9(3) . . . . ?
C27 C28 C29 C30 1.6(5) . . . . ?
O2 C29 C30 C52 178.9(3) . . . . ?
C28 C29 C30 C52 -1.5(5) . . . . ?
C7 C6 C34 C35 -88.2(4) . . . . ?
C13 C6 C34 C35 94.8(4) . . . . ?
C7 C6 C34 C39 92.6(4) . . . . ?
C13 C6 C34 C39 -84.4(4) . . . . ?
C39 C34 C35 C36 1.7(4) . . . . ?
C6 C34 C35 C36 -177.5(3) . . . . ?
C39 C34 C35 C41 -177.2(3) . . . . ?
C6 C34 C35 C41 3.6(5) . . . . ?
C34 C35 C36 C37 -1.6(5) . . . . ?
C41 C35 C36 C37 177.4(3) . . . . ?
C42 O3 C37 C36 -1.6(5) . . . . ?
C42 O3 C37 C38 179.4(3) . . . . ?
C35 C36 C37 O3 -178.0(3) . . . . ?
C35 C36 C37 C38 1.0(5) . . . . ?
O3 C37 C38 C39 178.5(3) . . . . ?
C36 C37 C38 C39 -0.5(5) . . . . ?
C37 C38 C39 C34 0.7(5) . . . . ?
C37 C38 C39 C40 -177.3(3) . . . . ?
C35 C34 C39 C38 -1.3(4) . . . . ?
C6 C34 C39 C38 177.9(3) . . . . ?
C35 C34 C39 C40 176.7(3) . . . . ?
C6 C34 C39 C40 -4.1(4) . . . . ?
C7 C8 C43 C48 -95.2(4) . . . . ?
C14 C8 C43 C48 82.6(4) . . . . ?
C7 C8 C43 C44 86.7(4) . . . . ?
C14 C8 C43 C44 -95.5(4) . . . . ?
C48 C43 C44 C45 -0.2(4) . . . . ?
C8 C43 C44 C45 177.9(3) . . . . ?
C48 C43 C44 C50 179.0(3) . . . . ?
C8 C43 C44 C50 -2.8(4) . . . . ?
C43 C44 C45 C46 -0.9(4) . . . . ?
C50 C44 C45 C46 179.9(3) . . . . ?
C51 O4 C46 C47 -6.0(4) . . . . ?
C51 O4 C46 C45 173.9(3) . . . . ?
C44 C45 C46 O4 -178.5(3) . . . . ?
C44 C45 C46 C47 1.5(4) . . . . ?
O4 C46 C47 C48 179.1(3) . . . . ?
C45 C46 C47 C48 -0.9(4) . . . . ?
C44 C43 C48 C47 0.7(4) . . . . ?
C8 C43 C48 C47 -177.4(3) . . . . ?
C44 C43 C48 C49 -179.5(3) . . . . ?
C8 C43 C48 C49 2.4(4) . . . . ?
C46 C47 C48 C43 -0.2(5) . . . . ?
C46 C47 C48 C49 180.0(3) . . . . ?
C29 C30 C52 C26 0.3(5) . . . . ?
C29 C30 C52 C31 -178.9(3) . . . . ?
C27 C26 C52 C30 0.8(4) . . . . ?
C3 C26 C52 C30 -178.9(3) . . . . ?
C27 C26 C52 C31 -180.0(3) . . . . ?
C3 C26 C52 C31 0.4(4) . . . . ?
C66 C61 C62 C63 -1.9(5) . . . . ?
C61 C62 C63 C64 0.4(5) . . . . ?
C62 C63 C64 C68 -179.9(3) . . . . ?
C62 C63 C64 C65 1.1(5) . . . . ?
C63 C64 C65 C65 178.1(3) . . . 3_666 ?
C68 C64 C65 C65 -0.9(5) . . . 3_666 ?
C63 C64 C65 C66 -1.0(4) . . . . ?
C68 C64 C65 C66 179.9(3) . . . . ?
C62 C61 C66 C65 1.9(5) . . . . ?
C62 C61 C66 C67 -177.5(3) . . . . ?
C65 C65 C66 C61 -179.6(4) 3_666 . . . ?
C64 C65 C66 C61 -0.5(4) . . . . ?
C65 C65 C66 C67 -0.2(5) 3_666 . . . ?
C64 C65 C66 C67 179.0(3) . . . . ?
C61 C66 C67 C68 -179.4(3) . . . 3_666 ?
C65 C66 C67 C68 1.2(5) . . . 3_666 ?
C63 C64 C68 C67 -179.1(3) . . . 3_666 ?
C65 C64 C68 C67 0.0(4) . . . 3_666 ?
C76 C71 C72 C73 -0.1(6) . . . . ?
C71 C72 C73 C74 1.0(6) . . . . ?
C72 C73 C74 C75 -1.7(5) . . . . ?
C72 C73 C74 C77 -179.5(3) . . . . ?
C73 C74 C75 C75 -179.2(4) . . . 3_565 ?
C77 C74 C75 C75 -1.3(5) . . . 3_565 ?
C73 C74 C75 C76 1.6(5) . . . . ?
C77 C74 C75 C76 179.6(3) . . . . ?
C72 C71 C76 C78 179.8(3) . . . 3_565 ?
C72 C71 C76 C75 0.1(5) . . . . ?
C75 C75 C76 C71 -180.0(4) 3_565 . . . ?
C74 C75 C76 C71 -0.8(5) . . . . ?
C75 C75 C76 C78 0.3(5) 3_565 . . 3_565 ?
C74 C75 C76 C78 179.5(3) . . . 3_565 ?
C73 C74 C77 C78 179.1(3) . . . . ?
C75 C74 C77 C78 1.3(5) . . . . ?
C74 C77 C78 C76 -0.8(5) . . . 3_565 ?
